data_9017321
loop_
_publ_author_name
'Mayo, S. C.'
'Thomas, P. A.'
'Teat, S. J.'
'Loiacono, G. M.'
'Loiacono, D. N.'

_publ_section_title
;
 Structure and non-linear optical properties of KTiOAsO4
;
_journal_name_full 'Acta Crystallographica, Section B'
_journal_page_first 655
_journal_page_last 662
_journal_volume 50
_journal_year 1994
_chemical_compound_source Synthetic
_chemical_formula_sum 'As K O5 Ti'
_chemical_name_mineral Katiarsite
_space_group_IT_number 33
_space_group_name_Hall 'P 2c -2n'
_space_group_name_H-M_alt 'P n a 21'
_symmetry_space_group_name_H-M 'P n a 21'
_cell_angle_alpha 90
_cell_angle_beta 90
_cell_angle_gamma 90
_cell_length_a 13.138
_cell_length_b 6.582
_cell_length_c 10.787
_cell_formula_units_Z 8
_cell_volume 932.798
_database_code_amcsd 0020226
_exptl_crystal_density_diffrn 3.445
_cod_data_source_file inputs/fixed/downloads/11/11460.cif
_cod_data_source_block 11460
_cod_original_formula_sum 'K Ti As O5'
_cod_database_code 9017321

loop_
_space_group_symop_operation_xyz
x,y,z
1/2+x,1/2-y,z
1/2-x,1/2+y,1/2+z
-x,-y,1/2+z

loop_
_atom_site_aniso_label
_atom_site_aniso_U_11
_atom_site_aniso_U_22
_atom_site_aniso_U_33
_atom_site_aniso_U_12
_atom_site_aniso_U_13
_atom_site_aniso_U_23
K1 0.04040 0.01600 0.03570 0.00370 -0.01050 -0.00330
K2 0.01750 0.02530 0.04040 0.00520 -0.00020 0.00080
Ti1 0.00450 0.00470 0.00600 -0.00030 0.00020 -0.00060
Ti2 0.00350 0.00640 0.00560 -0.00070 -0.00090 0.00190
As1 0.00400 0.00630 0.00690 -0.00020 0.00700 -0.00040
As2 0.00690 0.00470 0.00680 -0.00050 -0.00050 0.00070
O1 0.01300 0.01400 0.01200 -0.00390 0.00300 -0.00700
O2 0.00700 0.01500 0.01400 0.00310 0.00210 0.00700
O3 0.00460 0.01000 0.01500 -0.00030 -0.00230 -0.00060
O4 0.00440 0.00900 0.01500 -0.00060 -0.00090 0.00320
O5 0.00500 0.01200 0.01100 0.00100 0.00270 0.00100
O6 0.01500 0.00900 0.01100 0.00100 -0.00490 -0.00400
O7 0.01000 0.00360 0.01700 -0.00350 -0.00360 -0.00180
O8 0.01400 0.00800 0.01700 0.00210 0.00500 0.00200
O9 0.01000 0.01300 0.00900 0.00400 0.00490 0.00500
O10 0.01300 0.01000 0.01200 -0.00400 -0.00700 0.00500

loop_
_atom_site_label
_atom_site_fract_x
_atom_site_fract_y
_atom_site_fract_z
K1 0.37725 0.78020 0.68560
K2 0.10748 0.69770 0.92880
Ti1 0.37445 0.50584 -0.00233
Ti2 0.24717 0.26783 0.74776
As1 0.49807 0.33035 0.74007
As2 0.18139 0.50645 0.48803
O1 0.48710 0.49480 0.85620
O2 0.50660 0.46590 0.60720
O3 0.39390 0.18220 0.72140
O4 0.59880 0.17380 0.75990
O5 0.22060 0.95690 0.36010
O6 0.21770 0.05550 0.61010
O7 0.10810 0.30570 0.45170
O8 0.10570 0.70650 0.51600
O9 0.26200 0.54140 0.36640
O10 0.25960 0.46480 0.60880

loop_
_cod_related_entry_id
_cod_related_entry_database
_cod_related_entry_code
1 AMCSD 0020226
